data_4078900
loop_
_publ_author_name
'Zabula, Alexander V.'
'Spisak, Sarah N.'
'Filatov, Alexander S.'
'Petrukhina, Marina A.'

_publ_section_title
;
 Self-Assembly of Charged Supramolecular Sandwiches Formed by Corannulene
 Tetraanions and Lithium Cations
;
_journal_issue 15
_journal_name_full Organometallics
_journal_page_first 5541
_journal_paper_doi 10.1021/om300507z
_journal_volume 31
_journal_year 2012
_chemical_formula_moiety 'C50 H42 Li7 O4, C14 H30 Li O5'
_chemical_formula_sum 'C64 H72 Li8 O9'
_chemical_formula_weight 1040.74
_chemical_name_systematic
; 
 ? 
;
_space_group_IT_number 14
_symmetry_cell_setting monoclinic
_symmetry_Int_Tables_number 14
_symmetry_space_group_name_Hall '-P 2yn'
_symmetry_space_group_name_H-M 'P 1 21/n 1'
_atom_sites_solution_hydrogens geom
_atom_sites_solution_primary direct
_atom_sites_solution_secondary difmap
_audit_creation_method SHELXL-97
_cell_angle_alpha 90.00
_cell_angle_beta 92.144(2)
_cell_angle_gamma 90.00
_cell_formula_units_Z 4
_cell_length_a 11.2041(11)
_cell_length_b 22.758(2)
_cell_length_c 21.031(2)
_cell_measurement_reflns_used 6456
_cell_measurement_temperature 100(2)
_cell_measurement_theta_max 28.28
_cell_measurement_theta_min 2.55
_cell_volume 5358.8(9)
_computing_cell_refinement 'SAINT Ver. 6.22  (Bruker-AXS, 2003)'
_computing_data_collection 'SMART Ver. 5.622 (Bruker-AXS, 2003)'
_computing_data_reduction 'SAINT Ver. 6.22'
_computing_molecular_graphics 'SHELXTL Ver. 6.14'
_computing_publication_material 'SHELXTL Ver. 6.14'
_computing_structure_refinement 'SHELXTL Ver. 6.14'
_computing_structure_solution 'SHELXTL Ver. 6.14 (Bruker-AXS, 2003)'
_diffrn_ambient_temperature 100(2)
_diffrn_measured_fraction_theta_full 0.999
_diffrn_measured_fraction_theta_max 0.943
_diffrn_measurement_device_type 'Bruker SMART APEX CCD area-detector'
_diffrn_measurement_method '0.30\% \w scans'
_diffrn_radiation_monochromator graphite
_diffrn_radiation_source 'fine-focus sealed tube'
_diffrn_radiation_type Mo-K\a
_diffrn_radiation_wavelength 0.71073
_diffrn_reflns_av_R_equivalents 0.0525
_diffrn_reflns_av_sigmaI/netI 0.0558
_diffrn_reflns_limit_h_max 14
_diffrn_reflns_limit_h_min -14
_diffrn_reflns_limit_k_max 29
_diffrn_reflns_limit_k_min -29
_diffrn_reflns_limit_l_max 26
_diffrn_reflns_limit_l_min -27
_diffrn_reflns_number 46462
_diffrn_reflns_theta_full 25.00
_diffrn_reflns_theta_max 28.30
_diffrn_reflns_theta_min 1.79
_diffrn_standards_number 0
_exptl_absorpt_coefficient_mu 0.081
_exptl_absorpt_correction_T_max 0.9967
_exptl_absorpt_correction_T_min 0.9807
_exptl_absorpt_correction_type multi-scan
_exptl_absorpt_process_details
;
SADABS  (Bruker-AXS, 2003)
;
_exptl_crystal_colour black
_exptl_crystal_density_diffrn 1.290
_exptl_crystal_density_method 'not measured'
_exptl_crystal_description prism
_exptl_crystal_F_000 2208
_exptl_crystal_size_max 0.24
_exptl_crystal_size_mid 0.14
_exptl_crystal_size_min 0.04
_refine_diff_density_max 0.269
_refine_diff_density_min -0.220
_refine_diff_density_rms 0.049
_refine_ls_extinction_method none
_refine_ls_goodness_of_fit_ref 1.019
_refine_ls_hydrogen_treatment noref
_refine_ls_matrix_type full
_refine_ls_number_parameters 734
_refine_ls_number_reflns 12552
_refine_ls_number_restraints 0
_refine_ls_restrained_S_all 1.019
_refine_ls_R_factor_all 0.0946
_refine_ls_R_factor_gt 0.0572
_refine_ls_shift/su_max 0.001
_refine_ls_shift/su_mean 0.000
_refine_ls_structure_factor_coef Fsqd
_refine_ls_weighting_details 'calc w=1/[\s^2^(Fo^2^)+(0.0124P)^2^+4.1897P] where P=(Fo^2^+2Fc^2^)/3'
_refine_ls_weighting_scheme calc
_refine_ls_wR_factor_gt 0.0911
_refine_ls_wR_factor_ref 0.1041
_reflns_number_gt 8469
_reflns_number_total 12552
_reflns_threshold_expression I>2\s(I)
_cod_data_source_file om300507z_si_002.cif
_cod_data_source_block Li-tetraanion-THF-dyglime
_cod_depositor_comments
;
The following automatic conversions were performed:

'_symmetry_cell_setting' value 'Monoclinic' changed to 'monoclinic'
according to /home/saulius/struct/CIF-dictionaries/cif_core.dic
dictionary named 'cif_core.dic' version 2.4.2 from 2011-04-26.

Automatic conversion script
Id: cif_fix_values 1891 2012-01-12 08:04:46Z andrius 
;
_cod_original_cell_volume 5359.0(9)
_cod_original_sg_symbol_Hall '-P 2yn      '
_cod_original_sg_symbol_H-M 'P 1 21/n 1  '
_cod_database_code 4078900

loop_
_symmetry_equiv_pos_as_xyz
'x, y, z'
'-x+1/2, y+1/2, -z+1/2'
'-x, -y, -z'
'x-1/2, -y-1/2, z-1/2'

loop_
_atom_site_label
_atom_site_type_symbol
_atom_site_fract_x
_atom_site_fract_y
_atom_site_fract_z
_atom_site_U_iso_or_equiv
_atom_site_adp_type
_atom_site_occupancy
_atom_site_symmetry_multiplicity
_atom_site_calc_flag
_atom_site_refinement_flags
Li1 Li 0.8386(3) 0.23595(16) 1.08573(16) 0.0296(8) Uani 1 1 d .
Li2 Li 0.8013(3) 0.34541(16) 0.99889(17) 0.0298(8) Uani 1 1 d .
Li3 Li 0.8346(3) 0.30562(16) 0.86174(17) 0.0299(8) Uani 1 1 d .
Li4 Li 0.8935(3) 0.17543(16) 0.85788(17) 0.0299(8) Uani 1 1 d .
Li5 Li 0.8993(3) 0.12834(16) 0.99673(17) 0.0294(8) Uani 1 1 d .
Li6 Li 0.4717(3) 0.21869(15) 1.06624(16) 0.0268(7) Uani 1 1 d .
Li7 Li 0.2650(3) 0.15483(15) 1.00746(17) 0.0283(8) Uani 1 1 d .
Li8 Li 0.8997(3) 0.01778(15) 0.30532(17) 0.0305(8) Uani 1 1 d .
O1 O 0.37269(11) 0.14447(6) 1.09170(6) 0.0250(3) Uani 1 1 d .
O2 O 0.37463(11) 0.28351(6) 1.10147(6) 0.0250(3) Uani 1 1 d .
O3 O 0.35588(11) 0.22977(6) 0.98602(6) 0.0226(3) Uani 1 1 d .
O4 O 0.36772(12) 0.11867(6) 0.94221(7) 0.0271(3) Uani 1 1 d .
O5 O 0.77529(13) -0.04141(6) 0.28594(7) 0.0318(3) Uani 1 1 d .
O6 O 0.85231(12) 0.03554(6) 0.40192(6) 0.0272(3) Uani 1 1 d .
O7 O 0.82399(12) 0.09707(6) 0.29598(6) 0.0277(3) Uani 1 1 d .
O8 O 0.94235(13) 0.04387(6) 0.20464(7) 0.0319(3) Uani 1 1 d .
O9 O 1.05993(12) -0.01433(6) 0.32717(6) 0.0306(3) Uani 1 1 d .
C1 C 1.00009(16) 0.28650(9) 1.12391(9) 0.0242(4) Uani 1 1 d .
H1 H 0.9938 0.3051 1.1641 0.029 Uiso 1 1 calc R
C2 C 1.02658(16) 0.22336(9) 1.12266(9) 0.0236(4) Uani 1 1 d .
H2 H 1.0342 0.2031 1.1621 0.028 Uiso 1 1 calc R
C3 C 1.04162(16) 0.19036(8) 1.06520(9) 0.0215(4) Uani 1 1 d .
C4 C 1.07843(16) 0.13248(8) 1.04608(9) 0.0227(4) Uani 1 1 d .
H4 H 1.0958 0.1042 1.0783 0.027 Uiso 1 1 calc R
C5 C 1.09071(16) 0.11471(8) 0.97841(9) 0.0219(4) Uani 1 1 d .
H5 H 1.1096 0.0749 0.9694 0.026 Uiso 1 1 calc R
C6 C 1.07528(16) 0.15513(8) 0.92605(9) 0.0203(4) Uani 1 1 d .
C7 C 1.08972(16) 0.15650(8) 0.85847(9) 0.0230(4) Uani 1 1 d .
H7 H 1.1121 0.1212 0.8380 0.028 Uiso 1 1 calc R
C8 C 1.07193(16) 0.20920(9) 0.81922(9) 0.0240(4) Uani 1 1 d .
H8 H 1.0846 0.2062 0.7749 0.029 Uiso 1 1 calc R
C9 C 1.03658(16) 0.26479(9) 0.84376(9) 0.0219(4) Uani 1 1 d .
C10 C 1.01565(16) 0.32417(9) 0.82174(9) 0.0248(4) Uani 1 1 d .
H10 H 1.0203 0.3318 0.7775 0.030 Uiso 1 1 calc R
C11 C 0.98791(16) 0.37291(9) 0.86330(9) 0.0244(4) Uani 1 1 d .
H11 H 0.9760 0.4106 0.8447 0.029 Uiso 1 1 calc R
C12 C 0.97743(16) 0.36733(9) 0.93101(9) 0.0232(4) Uani 1 1 d .
C13 C 0.96490(16) 0.40447(9) 0.98552(10) 0.0254(4) Uani 1 1 d .
H13 H 0.9535 0.4454 0.9787 0.030 Uiso 1 1 calc R
C14 C 0.96871(16) 0.38275(9) 1.05061(10) 0.0256(4) Uani 1 1 d .
H14 H 0.9612 0.4105 1.0839 0.031 Uiso 1 1 calc R
C15 C 0.98319(16) 0.32166(9) 1.06777(9) 0.0227(4) Uani 1 1 d .
C16 C 0.98980(16) 0.28637(8) 1.01217(9) 0.0212(4) Uani 1 1 d .
C17 C 1.01868(16) 0.22664(8) 1.01104(9) 0.0209(4) Uani 1 1 d .
C18 C 1.03707(16) 0.21101(8) 0.94798(9) 0.0206(4) Uani 1 1 d .
C19 C 1.01887(16) 0.26093(8) 0.91018(9) 0.0216(4) Uani 1 1 d .
C20 C 0.98998(16) 0.30756(8) 0.94987(9) 0.0221(4) Uani 1 1 d .
C21 C 0.64632(16) 0.24545(8) 1.10981(9) 0.0221(4) Uani 1 1 d .
H21 H 0.6298 0.2636 1.1492 0.027 Uiso 1 1 calc R
C22 C 0.67081(16) 0.18156(8) 1.10911(9) 0.0222(4) Uani 1 1 d .
H22 H 0.6630 0.1603 1.1476 0.027 Uiso 1 1 calc R
C23 C 0.70564(16) 0.14982(8) 1.05387(9) 0.0207(4) Uani 1 1 d .
C24 C 0.72461(16) 0.09005(8) 1.03484(9) 0.0233(4) Uani 1 1 d .
H24 H 0.7282 0.0606 1.0669 0.028 Uiso 1 1 calc R
C25 C 0.73873(16) 0.07196(9) 0.96902(9) 0.0239(4) Uani 1 1 d .
H25 H 0.7482 0.0313 0.9604 0.029 Uiso 1 1 calc R
C26 C 0.73909(16) 0.11206(8) 0.91705(9) 0.0217(4) Uani 1 1 d .
C27 C 0.73018(16) 0.10951(9) 0.84857(9) 0.0246(4) Uani 1 1 d .
H27 H 0.7385 0.0723 0.8288 0.030 Uiso 1 1 calc R
C28 C 0.70937(17) 0.16009(9) 0.80818(9) 0.0258(4) Uani 1 1 d .
H28 H 0.7036 0.1541 0.7635 0.031 Uiso 1 1 calc R
C29 C 0.69689(16) 0.21886(9) 0.83168(9) 0.0231(4) Uani 1 1 d .
C30 C 0.66072(17) 0.27512(9) 0.80758(9) 0.0265(5) Uani 1 1 d .
H30 H 0.6520 0.2799 0.7628 0.032 Uiso 1 1 calc R
C31 C 0.63660(16) 0.32533(9) 0.84745(9) 0.0256(4) Uani 1 1 d .
H31 H 0.6167 0.3616 0.8274 0.031 Uiso 1 1 calc R
C32 C 0.64115(16) 0.32315(8) 0.91605(9) 0.0221(4) Uani 1 1 d .
C33 C 0.60562(16) 0.35880(9) 0.96783(9) 0.0241(4) Uani 1 1 d .
H33 H 0.5784 0.3976 0.9589 0.029 Uiso 1 1 calc R
C34 C 0.60896(16) 0.33878(8) 1.03397(9) 0.0235(4) Uani 1 1 d .
H34 H 0.5849 0.3655 1.0657 0.028 Uiso 1 1 calc R
C35 C 0.64641(16) 0.28125(8) 1.05351(9) 0.0206(4) Uani 1 1 d .
C36 C 0.68635(16) 0.24829(8) 1.00070(9) 0.0206(4) Uani 1 1 d .
C37 C 0.71753(15) 0.18874(8) 1.00118(9) 0.0193(4) Uani 1 1 d .
C38 C 0.73573(15) 0.17149(8) 0.93839(9) 0.0201(4) Uani 1 1 d .
C39 C 0.71599(16) 0.22057(8) 0.89925(9) 0.0211(4) Uani 1 1 d .
C40 C 0.68636(16) 0.26795(8) 0.93774(9) 0.0221(4) Uani 1 1 d .
C41 C 0.32329(18) 0.15568(9) 1.15424(9) 0.0277(5) Uani 1 1 d .
H41A H 0.2434 0.1741 1.1494 0.033 Uiso 1 1 calc R
H41B H 0.3765 0.1821 1.1798 0.033 Uiso 1 1 calc R
C42 C 0.31463(19) 0.09640(9) 1.18584(10) 0.0324(5) Uani 1 1 d .
H42A H 0.2398 0.0759 1.1727 0.039 Uiso 1 1 calc R
H42B H 0.3194 0.0999 1.2328 0.039 Uiso 1 1 calc R
C43 C 0.4234(2) 0.06509(9) 1.16111(11) 0.0352(5) Uani 1 1 d .
H43A H 0.4975 0.0775 1.1845 0.042 Uiso 1 1 calc R
H43B H 0.4151 0.0219 1.1643 0.042 Uiso 1 1 calc R
C44 C 0.42251(19) 0.08498(9) 1.09237(10) 0.0295(5) Uani 1 1 d .
H44A H 0.5046 0.0852 1.0765 0.035 Uiso 1 1 calc R
H44B H 0.3725 0.0585 1.0652 0.035 Uiso 1 1 calc R
C45 C 0.3569(2) 0.30226(9) 1.16530(10) 0.0324(5) Uani 1 1 d .
H45A H 0.3549 0.3453 1.1668 0.049 Uiso 1 1 calc R
H45B H 0.4227 0.2878 1.1931 0.049 Uiso 1 1 calc R
H45C H 0.2812 0.2865 1.1797 0.049 Uiso 1 1 calc R
C46 C 0.27225(17) 0.29579(9) 1.06073(9) 0.0246(4) Uani 1 1 d .
H46A H 0.2445 0.3365 1.0677 0.030 Uiso 1 1 calc R
H46B H 0.2064 0.2686 1.0703 0.030 Uiso 1 1 calc R
C47 C 0.30703(17) 0.28817(8) 0.99333(9) 0.0240(4) Uani 1 1 d .
H47A H 0.2363 0.2934 0.9642 0.029 Uiso 1 1 calc R
H47B H 0.3674 0.3180 0.9826 0.029 Uiso 1 1 calc R
C48 C 0.38856(17) 0.21981(9) 0.92063(9) 0.0247(4) Uani 1 1 d .
H48A H 0.4431 0.2511 0.9068 0.030 Uiso 1 1 calc R
H48B H 0.3164 0.2199 0.8920 0.030 Uiso 1 1 calc R
C49 C 0.44906(17) 0.16146(9) 0.91859(10) 0.0264(4) Uani 1 1 d .
H49A H 0.4695 0.1518 0.8744 0.032 Uiso 1 1 calc R
H49B H 0.5236 0.1621 0.9454 0.032 Uiso 1 1 calc R
C50 C 0.4079(2) 0.06021(9) 0.93171(11) 0.0348(5) Uani 1 1 d .
H50A H 0.4072 0.0523 0.8859 0.052 Uiso 1 1 calc R
H50B H 0.3548 0.0324 0.9523 0.052 Uiso 1 1 calc R
H50C H 0.4894 0.0557 0.9497 0.052 Uiso 1 1 calc R
C51 C 0.6570(2) -0.02605(10) 0.26198(11) 0.0383(6) Uani 1 1 d .
H51A H 0.6602 -0.0099 0.2184 0.046 Uiso 1 1 calc R
H51B H 0.6211 0.0038 0.2897 0.046 Uiso 1 1 calc R
C52 C 0.58412(19) -0.08207(9) 0.26172(10) 0.0319(5) Uani 1 1 d .
H52A H 0.5245 -0.0827 0.2258 0.038 Uiso 1 1 calc R
H52B H 0.5427 -0.0871 0.3021 0.038 Uiso 1 1 calc R
C53 C 0.67900(19) -0.12888(10) 0.25401(11) 0.0346(5) Uani 1 1 d .
H53A H 0.6525 -0.1674 0.2702 0.042 Uiso 1 1 calc R
H53B H 0.7003 -0.1331 0.2090 0.042 Uiso 1 1 calc R
C54 C 0.7822(2) -0.10450(9) 0.29432(10) 0.0317(5) Uani 1 1 d .
H54A H 0.7742 -0.1152 0.3396 0.038 Uiso 1 1 calc R
H54B H 0.8592 -0.1198 0.2797 0.038 Uiso 1 1 calc R
C55 C 0.8111(2) -0.01137(10) 0.44017(10) 0.0383(6) Uani 1 1 d .
H55A H 0.7962 0.0033 0.4830 0.057 Uiso 1 1 calc R
H55B H 0.8718 -0.0424 0.4429 0.057 Uiso 1 1 calc R
H55C H 0.7369 -0.0273 0.4210 0.057 Uiso 1 1 calc R
C56 C 0.76859(18) 0.08284(9) 0.40040(10) 0.0277(5) Uani 1 1 d .
H56A H 0.7629 0.1002 0.4433 0.033 Uiso 1 1 calc R
H56B H 0.6885 0.0685 0.3862 0.033 Uiso 1 1 calc R
C57 C 0.81243(18) 0.12768(9) 0.35478(9) 0.0264(4) Uani 1 1 d .
H57A H 0.7546 0.1604 0.3497 0.032 Uiso 1 1 calc R
H57B H 0.8904 0.1438 0.3700 0.032 Uiso 1 1 calc R
C58 C 0.86494(19) 0.13263(9) 0.24539(9) 0.0286(5) Uani 1 1 d .
H58A H 0.9456 0.1484 0.2561 0.034 Uiso 1 1 calc R
H58B H 0.8098 0.1660 0.2371 0.034 Uiso 1 1 calc R
C59 C 0.86804(19) 0.09318(9) 0.18848(10) 0.0299(5) Uani 1 1 d .
H59A H 0.7863 0.0797 0.1763 0.036 Uiso 1 1 calc R
H59B H 0.9006 0.1146 0.1520 0.036 Uiso 1 1 calc R
C60 C 0.9429(2) 0.00258(9) 0.15342(10) 0.0369(5) Uani 1 1 d .
H60A H 0.8631 -0.0146 0.1472 0.055 Uiso 1 1 calc R
H60B H 1.0008 -0.0286 0.1636 0.055 Uiso 1 1 calc R
H60C H 0.9651 0.0227 0.1144 0.055 Uiso 1 1 calc R
C61 C 1.11588(19) -0.01970(10) 0.38952(10) 0.0327(5) Uani 1 1 d .
H61A H 1.1100 -0.0605 0.4053 0.039 Uiso 1 1 calc R
H61B H 1.0779 0.0070 0.4200 0.039 Uiso 1 1 calc R
C62 C 1.24483(19) -0.00275(11) 0.38107(11) 0.0403(6) Uani 1 1 d .
H62A H 1.2977 -0.0199 0.4149 0.048 Uiso 1 1 calc R
H62B H 1.2549 0.0405 0.3809 0.048 Uiso 1 1 calc R
C63 C 1.26934(19) -0.02896(10) 0.31678(10) 0.0349(5) Uani 1 1 d .
H63A H 1.2965 -0.0702 0.3210 0.042 Uiso 1 1 calc R
H63B H 1.3307 -0.0060 0.2950 0.042 Uiso 1 1 calc R
C64 C 1.14863(19) -0.02538(11) 0.28063(10) 0.0369(5) Uani 1 1 d .
H64A H 1.1490 0.0068 0.2490 0.044 Uiso 1 1 calc R
H64B H 1.1313 -0.0627 0.2580 0.044 Uiso 1 1 calc R

loop_
_atom_site_aniso_label
_atom_site_aniso_U_11
_atom_site_aniso_U_22
_atom_site_aniso_U_33
_atom_site_aniso_U_23
_atom_site_aniso_U_13
_atom_site_aniso_U_12
Li1 0.0236(18) 0.037(2) 0.0284(19) -0.0013(16) -0.0010(15) -0.0026(15)
Li2 0.0247(18) 0.033(2) 0.032(2) -0.0008(16) -0.0014(15) -0.0011(15)
Li3 0.0238(18) 0.033(2) 0.033(2) 0.0003(16) 0.0006(15) -0.0026(15)
Li4 0.0237(18) 0.035(2) 0.0307(19) 0.0004(16) 0.0024(14) -0.0004(15)
Li5 0.0243(18) 0.034(2) 0.0300(19) -0.0007(16) -0.0017(15) -0.0005(15)
Li6 0.0220(17) 0.0308(19) 0.0272(18) -0.0031(15) -0.0028(14) -0.0032(14)
Li7 0.0248(18) 0.0298(19) 0.0304(19) 0.0000(15) 0.0022(14) -0.0016(15)
Li8 0.0306(19) 0.0266(19) 0.034(2) -0.0010(16) -0.0005(16) 0.0031(15)
O1 0.0240(7) 0.0256(8) 0.0256(7) 0.0013(6) 0.0012(6) 0.0006(6)
O2 0.0217(7) 0.0307(8) 0.0224(7) -0.0033(6) 0.0007(6) 0.0013(6)
O3 0.0230(7) 0.0230(7) 0.0218(7) 0.0009(6) 0.0020(6) 0.0009(6)
O4 0.0254(7) 0.0232(8) 0.0331(8) -0.0021(6) 0.0046(6) -0.0015(6)
O5 0.0330(8) 0.0247(8) 0.0369(9) 0.0005(7) -0.0083(7) 0.0003(6)
O6 0.0292(8) 0.0240(8) 0.0286(8) 0.0023(6) 0.0033(6) 0.0034(6)
O7 0.0354(8) 0.0230(8) 0.0244(7) -0.0008(6) -0.0015(6) -0.0006(6)
O8 0.0404(9) 0.0277(8) 0.0272(8) 0.0002(6) -0.0040(7) 0.0043(7)
O9 0.0266(8) 0.0427(9) 0.0226(7) -0.0025(7) 0.0016(6) 0.0064(7)
C1 0.0175(9) 0.0337(12) 0.0214(10) -0.0055(9) 0.0029(8) -0.0021(8)
C2 0.0187(10) 0.0320(11) 0.0202(10) 0.0031(9) 0.0004(8) -0.0022(8)
C3 0.0144(9) 0.0271(11) 0.0231(10) 0.0021(8) 0.0005(8) -0.0030(8)
C4 0.0183(9) 0.0258(11) 0.0238(10) 0.0053(8) -0.0016(8) -0.0021(8)
C5 0.0185(9) 0.0206(10) 0.0267(11) -0.0029(8) 0.0009(8) -0.0003(7)
C6 0.0147(9) 0.0230(10) 0.0232(10) -0.0023(8) -0.0003(7) -0.0038(7)
C7 0.0202(10) 0.0231(10) 0.0260(11) -0.0056(8) 0.0033(8) -0.0005(8)
C8 0.0204(10) 0.0334(12) 0.0182(10) -0.0015(8) 0.0001(8) -0.0026(8)
C9 0.0157(9) 0.0286(11) 0.0213(10) 0.0012(8) -0.0013(8) -0.0037(8)
C10 0.0201(10) 0.0331(12) 0.0210(10) 0.0059(9) -0.0006(8) -0.0027(8)
C11 0.0194(10) 0.0247(11) 0.0291(11) 0.0066(9) -0.0005(8) -0.0010(8)
C12 0.0142(9) 0.0256(11) 0.0296(11) 0.0012(9) -0.0021(8) -0.0005(8)
C13 0.0195(10) 0.0205(10) 0.0360(12) 0.0000(9) 0.0001(8) -0.0014(8)
C14 0.0204(10) 0.0263(11) 0.0301(11) -0.0076(9) -0.0007(8) 0.0009(8)
C15 0.0138(9) 0.0299(11) 0.0243(10) -0.0046(9) 0.0004(8) 0.0003(8)
C16 0.0170(9) 0.0241(10) 0.0224(10) -0.0015(8) 0.0003(8) 0.0001(8)
C17 0.0172(9) 0.0249(10) 0.0206(10) -0.0015(8) 0.0005(8) -0.0009(8)
C18 0.0171(9) 0.0237(10) 0.0209(10) -0.0007(8) -0.0019(7) -0.0016(8)
C19 0.0185(9) 0.0239(10) 0.0221(10) -0.0001(8) -0.0020(8) -0.0017(8)
C20 0.0170(9) 0.0259(11) 0.0234(10) -0.0005(8) -0.0014(8) 0.0004(8)
C21 0.0194(10) 0.0274(11) 0.0195(10) -0.0044(8) -0.0002(8) 0.0009(8)
C22 0.0204(10) 0.0262(11) 0.0199(10) 0.0034(8) -0.0004(8) -0.0027(8)
C23 0.0146(9) 0.0242(10) 0.0230(10) 0.0003(8) -0.0026(7) -0.0028(7)
C24 0.0222(10) 0.0238(11) 0.0238(10) 0.0028(8) 0.0004(8) -0.0021(8)
C25 0.0215(10) 0.0213(10) 0.0287(11) -0.0041(8) -0.0007(8) -0.0007(8)
C26 0.0151(9) 0.0260(11) 0.0241(10) -0.0026(8) 0.0027(8) -0.0026(8)
C27 0.0212(10) 0.0275(11) 0.0254(11) -0.0061(9) 0.0038(8) -0.0044(8)
C28 0.0225(10) 0.0389(12) 0.0161(10) -0.0034(9) 0.0027(8) -0.0058(9)
C29 0.0169(9) 0.0341(12) 0.0186(10) 0.0001(9) 0.0018(8) -0.0047(8)
C30 0.0213(10) 0.0401(13) 0.0180(10) 0.0038(9) -0.0002(8) -0.0050(9)
C31 0.0199(10) 0.0290(11) 0.0276(11) 0.0085(9) -0.0029(8) -0.0010(8)
C32 0.0159(9) 0.0240(10) 0.0263(11) 0.0037(8) -0.0007(8) -0.0049(8)
C33 0.0192(10) 0.0208(10) 0.0322(11) 0.0032(9) -0.0017(8) -0.0016(8)
C34 0.0198(10) 0.0237(11) 0.0271(11) -0.0048(8) 0.0014(8) -0.0024(8)
C35 0.0157(9) 0.0235(10) 0.0225(10) -0.0030(8) -0.0002(7) -0.0029(7)
C36 0.0177(9) 0.0231(10) 0.0208(10) -0.0002(8) -0.0010(8) -0.0029(8)
C37 0.0152(9) 0.0234(10) 0.0192(10) -0.0012(8) -0.0011(7) -0.0025(7)
C38 0.0139(9) 0.0257(10) 0.0207(10) -0.0010(8) -0.0008(7) -0.0023(7)
C39 0.0150(9) 0.0256(11) 0.0225(10) 0.0005(8) -0.0003(7) -0.0025(8)
C40 0.0167(9) 0.0251(11) 0.0246(10) 0.0013(8) 0.0003(8) -0.0049(8)
C41 0.0280(11) 0.0323(12) 0.0227(11) -0.0001(9) 0.0004(8) 0.0018(9)
C42 0.0350(12) 0.0343(12) 0.0277(11) 0.0060(10) -0.0006(9) -0.0033(10)
C43 0.0374(13) 0.0253(12) 0.0422(14) 0.0049(10) -0.0049(10) 0.0006(10)
C44 0.0295(11) 0.0220(11) 0.0369(12) -0.0019(9) 0.0012(9) 0.0006(9)
C45 0.0378(12) 0.0323(12) 0.0270(11) -0.0082(9) 0.0020(9) 0.0017(10)
C46 0.0211(10) 0.0241(11) 0.0287(11) 0.0000(9) 0.0002(8) 0.0007(8)
C47 0.0221(10) 0.0222(10) 0.0277(11) 0.0032(8) -0.0002(8) 0.0003(8)
C48 0.0242(10) 0.0305(11) 0.0195(10) 0.0013(9) 0.0028(8) -0.0048(8)
C49 0.0209(10) 0.0325(12) 0.0261(11) -0.0033(9) 0.0046(8) -0.0055(8)
C50 0.0406(13) 0.0280(12) 0.0361(13) -0.0065(10) 0.0044(10) -0.0010(10)
C51 0.0363(13) 0.0332(13) 0.0443(14) -0.0024(11) -0.0117(11) 0.0020(10)
C52 0.0328(12) 0.0368(13) 0.0264(11) -0.0040(10) 0.0061(9) -0.0016(10)
C53 0.0357(12) 0.0321(13) 0.0369(13) -0.0051(10) 0.0132(10) -0.0074(10)
C54 0.0403(13) 0.0259(12) 0.0292(12) -0.0003(9) 0.0037(10) 0.0052(9)
C55 0.0537(15) 0.0309(13) 0.0307(12) 0.0062(10) 0.0082(11) 0.0013(11)
C56 0.0281(11) 0.0251(11) 0.0299(11) -0.0037(9) 0.0035(9) 0.0027(9)
C57 0.0265(11) 0.0217(11) 0.0307(11) -0.0052(9) -0.0021(9) 0.0033(8)
C58 0.0333(12) 0.0249(11) 0.0270(11) 0.0058(9) -0.0067(9) -0.0020(9)
C59 0.0362(12) 0.0264(11) 0.0267(11) 0.0041(9) -0.0060(9) -0.0014(9)
C60 0.0498(15) 0.0302(12) 0.0306(12) -0.0016(10) 0.0000(11) 0.0007(11)
C61 0.0341(12) 0.0370(13) 0.0270(11) -0.0041(10) -0.0007(9) 0.0054(10)
C62 0.0304(12) 0.0441(15) 0.0462(15) -0.0115(12) -0.0030(11) 0.0018(10)
C63 0.0282(12) 0.0387(13) 0.0383(13) 0.0014(10) 0.0063(10) 0.0018(10)
C64 0.0330(12) 0.0484(15) 0.0297(12) 0.0046(11) 0.0072(10) 0.0061(11)

loop_
_atom_type_symbol
_atom_type_description
_atom_type_scat_dispersion_real
_atom_type_scat_dispersion_imag
_atom_type_scat_source
C C 0.0033 0.0016 'International Tables Vol C Tables 4.2.6.8 and 6.1.1.4'
H H 0.0000 0.0000 'International Tables Vol C Tables 4.2.6.8 and 6.1.1.4'
Li Li -0.0003 0.0001 'International Tables Vol C Tables 4.2.6.8 and 6.1.1.4'
O O 0.0106 0.0060 'International Tables Vol C Tables 4.2.6.8 and 6.1.1.4'

loop_
_geom_angle_atom_site_label_1
_geom_angle_atom_site_label_2
_geom_angle_atom_site_label_3
_geom_angle
_geom_angle_site_symmetry_1
_geom_angle_site_symmetry_3
_geom_angle_publ_flag
C2 Li1 C21 146.57(18) . . yes
C2 Li1 C1 38.05(9) . . yes
C21 Li1 C1 129.23(18) . . yes
C2 Li1 C22 128.21(18) . . yes
C21 Li1 C22 37.82(9) . . yes
C1 Li1 C22 147.03(18) . . yes
C2 Li1 C36 153.20(18) . . yes
C21 Li1 C36 60.22(10) . . yes
C1 Li1 C36 136.73(18) . . yes
C22 Li1 C36 70.55(11) . . yes
C2 Li1 C37 133.33(17) . . yes
C21 Li1 C37 72.24(12) . . yes
C1 Li1 C37 153.51(18) . . yes
C22 Li1 C37 59.17(10) . . yes
C36 Li1 C37 33.29(8) . . yes
C2 Li1 C35 162.37(19) . . yes
C21 Li1 C35 35.22(8) . . yes
C1 Li1 C35 124.34(17) . . yes
C22 Li1 C35 64.78(11) . . yes
C36 Li1 C35 33.83(8) . . yes
C37 Li1 C35 61.81(10) . . yes
C2 Li1 C23 121.93(17) . . yes
C21 Li1 C23 64.82(11) . . yes
C1 Li1 C23 159.91(18) . . yes
C22 Li1 C23 33.99(8) . . yes
C36 Li1 C23 60.53(10) . . yes
C37 Li1 C23 33.27(7) . . yes
C35 Li1 C23 75.63(11) . . yes
C2 Li1 C3 34.16(8) . . yes
C21 Li1 C3 161.39(18) . . yes
C1 Li1 C3 63.97(11) . . yes
C22 Li1 C3 123.62(16) . . yes
C36 Li1 C3 121.72(15) . . yes
C37 Li1 C3 99.91(14) . . yes
C35 Li1 C3 154.24(17) . . yes
C23 Li1 C3 99.18(14) . . yes
C2 Li1 C15 63.76(11) . . yes
C21 Li1 C15 125.16(17) . . yes
C1 Li1 C15 33.70(8) . . yes
C22 Li1 C15 162.92(18) . . yes
C36 Li1 C15 103.41(14) . . yes
C37 Li1 C15 124.18(15) . . yes
C35 Li1 C15 101.03(14) . . yes
C23 Li1 C15 156.05(16) . . yes
C3 Li1 C15 73.33(11) . . yes
C2 Li1 C16 68.74(11) . . yes
C21 Li1 C16 138.08(17) . . yes
C1 Li1 C16 57.18(10) . . yes
C22 Li1 C16 155.80(17) . . yes
C36 Li1 C16 88.07(13) . . yes
C37 Li1 C16 96.73(13) . . yes
C35 Li1 C16 103.53(14) . . yes
C23 Li1 C16 124.91(15) . . yes
C3 Li1 C16 58.30(9) . . yes
C15 Li1 C16 31.91(7) . . yes
C2 Li1 C17 57.29(10) . . yes
C21 Li1 C17 156.10(17) . . yes
C1 Li1 C17 68.26(11) . . yes
C22 Li1 C17 137.30(17) . . yes
C36 Li1 C17 95.92(13) . . yes
C37 Li1 C17 86.96(12) . . yes
C35 Li1 C17 123.81(15) . . yes
C23 Li1 C17 103.75(14) . . yes
C3 Li1 C17 31.96(7) . . yes
C15 Li1 C17 57.88(9) . . yes
C16 Li1 C17 31.09(7) . . yes
C33 Li2 C14 147.60(18) . . yes
C33 Li2 C13 130.40(18) . . yes
C14 Li2 C13 36.92(9) . . yes
C33 Li2 C34 37.13(9) . . yes
C14 Li2 C34 128.94(17) . . yes
C13 Li2 C34 146.66(18) . . yes
C33 Li2 C32 34.26(8) . . yes
C14 Li2 C32 162.84(18) . . yes
C13 Li2 C32 125.93(17) . . yes
C34 Li2 C32 63.65(11) . . yes
C33 Li2 C40 58.56(10) . . yes
C14 Li2 C40 153.83(18) . . yes
C13 Li2 C40 138.12(17) . . yes
C34 Li2 C40 69.54(11) . . yes
C32 Li2 C40 32.97(7) . . yes
C33 Li2 C16 153.86(18) . . yes
C14 Li2 C16 58.43(10) . . yes
C13 Li2 C16 69.84(11) . . yes
C34 Li2 C16 136.13(17) . . yes
C32 Li2 C16 123.15(16) . . yes
C40 Li2 C16 95.42(14) . . yes
C33 Li2 C15 160.34(18) . . yes
C14 Li2 C15 34.56(8) . . yes
C13 Li2 C15 64.12(11) . . yes
C34 Li2 C15 123.21(16) . . yes
C32 Li2 C15 154.29(17) . . yes
C40 Li2 C15 122.25(16) . . yes
C16 Li2 C15 32.90(7) . . yes
C33 Li2 C12 124.98(16) . . yes
C14 Li2 C12 63.48(11) . . yes
C13 Li2 C12 34.19(8) . . yes
C34 Li2 C12 161.98(18) . . yes
C32 Li2 C12 101.61(14) . . yes
C40 Li2 C12 104.23(14) . . yes
C16 Li2 C12 59.82(10) . . yes
C15 Li2 C12 74.63(11) . . yes
C33 Li2 C20 137.26(17) . . yes
C14 Li2 C20 68.90(11) . . yes
C13 Li2 C20 57.90(10) . . yes
C34 Li2 C20 155.44(18) . . yes
C32 Li2 C20 103.58(14) . . yes
C40 Li2 C20 88.44(13) . . yes
C16 Li2 C20 32.12(7) . . yes
C15 Li2 C20 59.44(10) . . yes
C12 Li2 C20 32.62(7) . . yes
C33 Li2 C36 68.97(11) . . yes
C14 Li2 C36 135.67(17) . . yes
C13 Li2 C36 155.64(17) . . yes
C34 Li2 C36 57.48(10) . . yes
C32 Li2 C36 59.20(10) . . yes
C40 Li2 C36 31.99(7) . . yes
C16 Li2 C36 87.58(13) . . yes
C15 Li2 C36 101.73(14) . . yes
C12 Li2 C36 125.65(16) . . yes
C20 Li2 C36 98.07(14) . . yes
C33 Li2 C35 63.05(11) . . yes
C14 Li2 C35 123.47(16) . . yes
C13 Li2 C35 160.26(17) . . yes
C34 Li2 C35 33.53(8) . . yes
C32 Li2 C35 73.62(11) . . yes
C40 Li2 C35 59.20(10) . . yes
C16 Li2 C35 103.02(14) . . yes
C15 Li2 C35 99.58(14) . . yes
C12 Li2 C35 156.69(17) . . yes
C20 Li2 C35 125.12(15) . . yes
C36 Li2 C35 32.27(7) . . yes
C10 Li3 C31 142.90(18) . . yes
C10 Li3 C11 37.11(9) . . yes
C31 Li3 C11 126.52(17) . . yes
C10 Li3 C30 128.27(17) . . yes
C31 Li3 C30 36.70(9) . . yes
C11 Li3 C30 144.78(18) . . yes
C10 Li3 C19 59.13(10) . . yes
C31 Li3 C19 157.96(18) . . yes
C11 Li3 C19 70.03(11) . . yes
C30 Li3 C19 138.29(17) . . yes
C10 Li3 C9 35.00(8) . . yes
C31 Li3 C9 160.49(18) . . yes
C11 Li3 C9 64.41(11) . . yes
C30 Li3 C9 124.34(16) . . yes
C19 Li3 C9 33.21(7) . . yes
C10 Li3 C39 139.29(17) . . yes
C31 Li3 C39 70.47(12) . . yes
C11 Li3 C39 156.79(18) . . yes
C30 Li3 C39 58.43(10) . . yes
C19 Li3 C39 89.83(13) . . yes
C9 Li3 C39 104.88(14) . . yes
C10 Li3 C20 70.31(11) . . yes
C31 Li3 C20 138.18(17) . . yes
C11 Li3 C20 58.53(10) . . yes
C30 Li3 C20 156.55(18) . . yes
C19 Li3 C20 32.55(7) . . yes
C9 Li3 C20 60.43(10) . . yes
C39 Li3 C20 98.28(14) . . yes
C10 Li3 C40 158.05(18) . . yes
C31 Li3 C40 58.89(10) . . yes
C11 Li3 C40 137.13(17) . . yes
C30 Li3 C40 69.28(11) . . yes
C19 Li3 C40 99.16(14) . . yes
C9 Li3 C40 126.80(16) . . yes
C39 Li3 C40 32.47(7) . . yes
C20 Li3 C40 89.59(13) . . yes
C10 Li3 C32 159.50(18) . . yes
C31 Li3 C32 34.55(8) . . yes
C11 Li3 C32 122.86(16) . . yes
C30 Li3 C32 63.26(11) . . yes
C19 Li3 C32 126.48(16) . . yes
C9 Li3 C32 158.56(17) . . yes
C39 Li3 C32 60.10(10) . . yes
C20 Li3 C32 104.39(14) . . yes
C40 Li3 C32 32.94(7) . . yes
C10 Li3 C12 63.72(11) . . yes
C31 Li3 C12 123.80(17) . . yes
C11 Li3 C12 34.07(8) . . yes
C30 Li3 C12 160.38(18) . . yes
C19 Li3 C12 59.77(10) . . yes
C9 Li3 C12 74.78(11) . . yes
C39 Li3 C12 125.34(16) . . yes
C20 Li3 C12 32.76(7) . . yes
C40 Li3 C12 103.99(14) . . yes
C32 Li3 C12 100.72(14) . . yes
C10 Li3 C29 126.14(17) . . yes
C31 Li3 C29 62.93(11) . . yes
C11 Li3 C29 162.93(18) . . yes
C30 Li3 C29 33.50(8) . . yes
C19 Li3 C29 105.57(14) . . yes
C9 Li3 C29 102.52(14) . . yes
C39 Li3 C29 32.76(7) . . yes
C20 Li3 C29 126.31(16) . . yes
C40 Li3 C29 59.11(10) . . yes
C32 Li3 C29 73.40(11) . . yes
C12 Li3 C29 157.41(17) . . yes
C7 Li4 C28 146.65(19) . . yes
C7 Li4 C8 37.46(9) . . yes
C28 Li4 C8 131.34(17) . . yes
C7 Li4 C27 129.33(18) . . yes
C28 Li4 C27 35.97(9) . . yes
C8 Li4 C27 148.75(18) . . yes
C7 Li4 C39 153.67(18) . . yes
C28 Li4 C39 59.68(10) . . yes
C8 Li4 C39 135.58(18) . . yes
C27 Li4 C39 69.94(11) . . yes
C7 Li4 C29 161.76(18) . . yes
C28 Li4 C29 34.87(8) . . yes
C8 Li4 C29 124.44(17) . . yes
C27 Li4 C29 63.45(11) . . yes
C39 Li4 C29 34.02(8) . . yes
C7 Li4 C6 34.87(8) . . yes
C28 Li4 C6 158.81(18) . . yes
C8 Li4 C6 64.26(11) . . yes
C27 Li4 C6 122.88(16) . . yes
C39 Li4 C6 122.38(16) . . yes
C29 Li4 C6 155.60(17) . . yes
C7 Li4 C38 135.21(17) . . yes
C28 Li4 C38 69.95(11) . . yes
C8 Li4 C38 153.20(18) . . yes
C27 Li4 C38 57.89(10) . . yes
C39 Li4 C38 33.01(8) . . yes
C29 Li4 C38 60.97(10) . . yes
C6 Li4 C38 100.82(14) . . yes
C7 Li4 C18 57.96(10) . . yes
C28 Li4 C18 155.12(17) . . yes
C8 Li4 C18 68.28(11) . . yes
C27 Li4 C18 136.12(16) . . yes
C39 Li4 C18 95.79(14) . . yes
C29 Li4 C18 124.71(16) . . yes
C6 Li4 C18 32.65(7) . . yes
C38 Li4 C18 87.18(12) . . yes
C7 Li4 C26 124.09(16) . . yes
C28 Li4 C26 62.18(10) . . yes
C8 Li4 C26 161.55(17) . . yes
C27 Li4 C26 33.26(8) . . yes
C39 Li4 C26 59.69(10) . . yes
C29 Li4 C26 73.97(11) . . yes
C6 Li4 C26 99.55(14) . . yes
C38 Li4 C26 32.38(7) . . yes
C18 Li4 C26 103.35(14) . . yes
C7 Li4 C9 62.88(11) . . yes
C28 Li4 C9 127.51(16) . . yes
C8 Li4 C9 32.98(8) . . yes
C27 Li4 C9 163.48(17) . . yes
C39 Li4 C9 103.04(14) . . yes
C29 Li4 C9 102.12(14) . . yes
C6 Li4 C9 73.61(11) . . yes
C38 Li4 C9 123.94(16) . . yes
C18 Li4 C9 57.93(9) . . yes
C26 Li4 C9 155.03(16) . . yes
C7 Li4 C19 68.26(11) . . yes
C28 Li4 C19 139.49(17) . . yes
C8 Li4 C19 56.26(10) . . yes
C27 Li4 C19 154.98(17) . . yes
C39 Li4 C19 88.21(13) . . yes
C29 Li4 C19 104.92(14) . . yes
C6 Li4 C19 58.77(10) . . yes
C38 Li4 C19 97.14(13) . . yes
C18 Li4 C19 31.23(7) . . yes
C26 Li4 C19 124.50(15) . . yes
C9 Li4 C19 31.52(7) . . yes
C5 Li5 C4 39.22(9) . . yes
C5 Li5 C25 129.79(18) . . yes
C4 Li5 C25 146.74(19) . . yes
C5 Li5 C24 147.66(19) . . yes
C4 Li5 C24 127.89(17) . . yes
C25 Li5 C24 37.11(9) . . yes
C5 Li5 C38 134.45(18) . . yes
C4 Li5 C38 152.42(19) . . yes
C25 Li5 C38 60.84(11) . . yes
C24 Li5 C38 71.87(11) . . yes
C5 Li5 C26 123.50(17) . . yes
C4 Li5 C26 162.65(18) . . yes
C25 Li5 C26 35.00(8) . . yes
C24 Li5 C26 64.54(11) . . yes
C38 Li5 C26 34.41(8) . . yes
C5 Li5 C37 153.20(18) . . yes
C4 Li5 C37 133.72(17) . . yes
C25 Li5 C37 71.12(11) . . yes
C24 Li5 C37 59.02(10) . . yes
C38 Li5 C37 33.57(8) . . yes
C26 Li5 C37 61.45(10) . . yes
C5 Li5 C3 65.45(11) . . yes
C4 Li5 C3 34.46(8) . . yes
C25 Li5 C3 159.43(18) . . yes
C24 Li5 C3 122.34(16) . . yes
C38 Li5 C3 121.25(16) . . yes
C26 Li5 C3 154.92(17) . . yes
C37 Li5 C3 99.85(14) . . yes
C5 Li5 C23 161.66(17) . . yes
C4 Li5 C23 122.46(16) . . yes
C25 Li5 C23 63.37(11) . . yes
C24 Li5 C23 33.73(8) . . yes
C38 Li5 C23 60.95(10) . . yes
C26 Li5 C23 74.77(11) . . yes
C37 Li5 C23 32.93(7) . . yes
C3 Li5 C23 98.78(13) . . yes
C5 Li5 C6 33.80(8) . . yes
C4 Li5 C6 64.19(11) . . yes
C25 Li5 C6 126.88(16) . . yes
C24 Li5 C6 163.99(17) . . yes
C38 Li5 C6 101.27(14) . . yes
C26 Li5 C6 101.44(14) . . yes
C37 Li5 C6 122.67(15) . . yes
C3 Li5 C6 73.65(11) . . yes
C23 Li5 C6 154.20(17) . . yes
C5 Li5 C17 69.25(11) . . yes
C4 Li5 C17 57.49(10) . . yes
C25 Li5 C17 155.49(17) . . yes
C24 Li5 C17 135.84(16) . . yes
C38 Li5 C17 94.99(14) . . yes
C26 Li5 C17 124.66(15) . . yes
C37 Li5 C17 86.46(13) . . yes
C3 Li5 C17 31.98(7) . . yes
C23 Li5 C17 102.74(14) . . yes
C6 Li5 C17 57.82(9) . . yes
O2 Li6 O1 101.53(15) . . yes
O2 Li6 O3 83.15(13) . . yes
O1 Li6 O3 89.16(13) . . yes
O2 Li6 C21 97.38(15) . . yes
O1 Li6 C21 125.60(17) . . yes
O3 Li6 C21 143.83(18) . . yes
O2 Li6 C35 93.44(14) . . yes
O1 Li6 C35 158.29(18) . . yes
O3 Li6 C35 108.35(15) . . yes
C21 Li6 C35 35.52(8) . . yes
O2 Li6 C22 127.11(16) . . yes
O1 Li6 C22 96.19(14) . . yes
O3 Li6 C22 146.90(17) . . yes
C21 Li6 C22 35.68(8) . . yes
C35 Li6 C22 62.12(10) . . yes
O4 Li7 O3 83.57(14) . . yes
O4 Li7 O1 101.75(16) . . yes
O3 Li7 O1 90.27(14) . . yes
O4 Li7 C5 99.47(16) . 1_455 yes
O3 Li7 C5 136.22(18) . 1_455 yes
O1 Li7 C5 130.66(17) . 1_455 yes
O4 Li7 C4 134.16(18) . 1_455 yes
O3 Li7 C4 136.07(18) . 1_455 yes
O1 Li7 C4 100.06(15) . 1_455 yes
C5 Li7 C4 38.18(9) 1_455 1_455 yes
O4 Li7 C6 91.47(14) . 1_455 yes
O3 Li7 C6 104.27(15) . 1_455 yes
O1 Li7 C6 161.42(17) . 1_455 yes
C5 Li7 C6 32.50(8) 1_455 1_455 yes
C4 Li7 C6 61.44(10) 1_455 1_455 yes
O5 Li8 O9 115.13(18) . . yes
O5 Li8 O7 107.61(17) . . yes
O9 Li8 O7 137.3(2) . . yes
O5 Li8 O6 97.23(16) . . yes
O9 Li8 O6 95.95(15) . . yes
O7 Li8 O6 78.76(13) . . yes
O5 Li8 O8 99.10(16) . . yes
O9 Li8 O8 95.31(15) . . yes
O7 Li8 O8 77.03(13) . . yes
O6 Li8 O8 153.96(18) . . yes
C44 O1 C41 107.95(14) . . yes
C44 O1 Li6 122.77(15) . . yes
C41 O1 Li6 108.00(14) . . yes
C44 O1 Li7 108.41(14) . . yes
C41 O1 Li7 120.52(14) . . yes
Li6 O1 Li7 89.24(14) . . yes
C45 O2 C46 111.55(15) . . yes
C45 O2 Li6 131.85(15) . . yes
C46 O2 Li6 110.96(14) . . yes
C47 O3 C48 110.68(14) . . yes
C47 O3 Li7 123.29(15) . . yes
C48 O3 Li7 102.92(14) . . yes
C47 O3 Li6 104.42(14) . . yes
C48 O3 Li6 124.75(14) . . yes
Li7 O3 Li6 91.16(14) . . yes
C50 O4 C49 111.82(15) . . yes
C50 O4 Li7 133.14(16) . . yes
C49 O4 Li7 110.32(15) . . yes
C51 O5 C54 109.08(16) . . yes
C51 O5 Li8 122.68(16) . . yes
C54 O5 Li8 128.21(16) . . yes
C55 O6 C56 110.57(15) . . yes
C55 O6 Li8 119.21(15) . . yes
C56 O6 Li8 107.76(14) . . yes
C58 O7 C57 114.26(15) . . yes
C58 O7 Li8 115.98(16) . . yes
C57 O7 Li8 113.99(15) . . yes
C60 O8 C59 110.80(15) . . yes
C60 O8 Li8 122.59(15) . . yes
C59 O8 Li8 106.63(14) . . yes
C61 O9 C64 108.42(15) . . yes
C61 O9 Li8 127.22(16) . . yes
C64 O9 Li8 123.33(16) . . yes
C15 C1 C2 123.54(17) . . yes
C15 C1 Li1 84.97(14) . . yes
C2 C1 Li1 69.88(14) . . yes
C15 C1 H1 118.2 . . ?
C2 C1 H1 118.2 . . ?
Li1 C1 H1 117.2 . . ?
C3 C2 C1 123.82(18) . . yes
C3 C2 Li1 85.04(14) . . yes
C1 C2 Li1 72.08(14) . . yes
C3 C2 H2 118.1 . . ?
C1 C2 H2 118.1 . . ?
Li1 C2 H2 114.7 . . ?
C17 C3 C2 110.26(17) . . yes
C17 C3 C4 110.60(17) . . yes
C2 C3 C4 139.05(18) . . yes
C17 C3 Li5 77.14(13) . . yes
C2 C3 Li5 132.58(15) . . yes
C4 C3 Li5 60.90(13) . . yes
C17 C3 Li1 76.34(13) . . yes
C2 C3 Li1 60.81(12) . . yes
C4 C3 Li1 133.22(15) . . yes
Li5 C3 Li1 77.11(12) . . yes
C3 C4 C5 123.48(17) . . yes
C3 C4 Li5 84.64(14) . . yes
C5 C4 Li5 69.96(13) . . yes
C3 C4 Li7 99.66(15) . 1_655 yes
C5 C4 Li7 67.04(13) . 1_655 yes
Li5 C4 Li7 130.73(15) . 1_655 yes
C3 C4 H4 118.3 . . ?
C5 C4 H4 118.3 . . ?
Li5 C4 H4 117.4 . . ?
Li7 C4 H4 103.6 1_655 . ?
C6 C5 C4 122.95(17) . . yes
C6 C5 Li5 87.38(14) . . yes
C4 C5 Li5 70.82(13) . . yes
C6 C5 Li7 91.54(15) . 1_655 yes
C4 C5 Li7 74.78(13) . 1_655 yes
Li5 C5 Li7 137.89(16) . 1_655 yes
C6 C5 H5 118.5 . . ?
C4 C5 H5 118.5 . . ?
Li5 C5 H5 113.1 . . ?
Li7 C5 H5 104.3 1_655 . ?
C18 C6 C7 110.32(17) . . yes
C18 C6 C5 110.59(16) . . yes
C7 C6 C5 139.07(18) . . yes
C18 C6 Li4 76.79(13) . . yes
C7 C6 Li4 63.02(13) . . yes
C5 C6 Li4 129.13(15) . . yes
C18 C6 Li5 77.26(13) . . yes
C7 C6 Li5 133.65(15) . . yes
C5 C6 Li5 58.82(12) . . yes
Li4 C6 Li5 75.52(12) . . yes
C18 C6 Li7 92.07(13) . 1_655 yes
C7 C6 Li7 121.08(14) . 1_655 yes
C5 C6 Li7 55.95(12) . 1_655 yes
Li4 C6 Li7 168.78(14) . 1_655 yes
Li5 C6 Li7 103.64(12) . 1_655 yes
C6 C7 C8 123.86(17) . . yes
C6 C7 Li4 82.11(14) . . yes
C8 C7 Li4 74.14(14) . . yes
C6 C7 H7 118.1 . . ?
C8 C7 H7 118.1 . . ?
Li4 C7 H7 115.9 . . ?
C9 C8 C7 123.73(17) . . yes
C9 C8 Li4 84.98(14) . . yes
C7 C8 Li4 68.40(13) . . yes
C9 C8 H8 118.1 . . ?
C7 C8 H8 118.1 . . ?
Li4 C8 H8 118.9 . . ?
C19 C9 C8 110.57(17) . . yes
C19 C9 C10 110.24(17) . . yes
C8 C9 C10 139.18(18) . . yes
C19 C9 Li3 73.28(13) . . yes
C8 C9 Li3 130.69(15) . . yes
C10 C9 Li3 64.01(13) . . yes
C19 C9 Li4 74.42(13) . . yes
C8 C9 Li4 62.04(13) . . yes
C10 C9 Li4 132.18(15) . . yes
Li3 C9 Li4 73.04(12) . . yes
C9 C10 C11 123.85(17) . . yes
C9 C10 Li3 80.98(14) . . yes
C11 C10 Li3 72.79(14) . . yes
C9 C10 H10 118.1 . . ?
C11 C10 H10 118.1 . . ?
Li3 C10 H10 118.7 . . ?
C12 C11 C10 123.73(18) . . yes
C12 C11 Li3 82.35(14) . . yes
C10 C11 Li3 70.10(14) . . yes
C12 C11 H11 118.1 . . ?
C10 C11 H11 118.1 . . ?
Li3 C11 H11 120.1 . . ?
C20 C12 C13 110.62(17) . . yes
C20 C12 C11 110.45(17) . . yes
C13 C12 C11 138.81(19) . . yes
C20 C12 Li2 74.03(14) . . yes
C13 C12 Li2 64.12(13) . . yes
C11 C12 Li2 132.11(15) . . yes
C20 C12 Li3 71.66(13) . . yes
C13 C12 Li3 134.73(15) . . yes
C11 C12 Li3 63.58(13) . . yes
Li2 C12 Li3 74.17(12) . . yes
C12 C13 C14 123.44(18) . . yes
C12 C13 Li2 81.69(14) . . yes
C14 C13 Li2 71.43(14) . . yes
C12 C13 H13 118.3 . . ?
C14 C13 H13 118.3 . . ?
Li2 C13 H13 119.2 . . ?
C15 C14 C13 124.17(18) . . yes
C15 C14 Li2 81.04(14) . . yes
C13 C14 Li2 71.65(14) . . yes
C15 C14 H14 117.9 . . ?
C13 C14 H14 117.9 . . ?
Li2 C14 H14 120.2 . . ?
C16 C15 C1 110.65(17) . . yes
C16 C15 C14 110.29(17) . . yes
C1 C15 C14 138.92(18) . . yes
C16 C15 Li2 73.37(13) . . yes
C1 C15 Li2 132.39(15) . . yes
C14 C15 Li2 64.40(13) . . yes
C16 C15 Li1 75.23(14) . . yes
C1 C15 Li1 61.33(13) . . yes
C14 C15 Li1 134.52(15) . . yes
Li2 C15 Li1 75.31(12) . . yes
C20 C16 C17 108.16(17) . . yes
C20 C16 C15 125.32(18) . . yes
C17 C16 C15 125.60(18) . . yes
C20 C16 Li2 75.01(14) . . yes
C17 C16 Li2 135.50(16) . . yes
C15 C16 Li2 73.73(13) . . yes
C20 C16 Li1 137.21(15) . . yes
C17 C16 Li1 74.79(14) . . yes
C15 C16 Li1 72.86(13) . . yes
Li2 C16 Li1 74.85(12) . . yes
C18 C17 C16 107.84(17) . . yes
C18 C17 C3 125.75(18) . . yes
C16 C17 C3 125.87(18) . . yes
C18 C17 Li1 137.48(15) . . yes
C16 C17 Li1 74.12(13) . . yes
C3 C17 Li1 71.70(13) . . yes
C18 C17 Li5 76.47(13) . . yes
C16 C17 Li5 135.67(15) . . yes
C3 C17 Li5 70.87(13) . . yes
Li1 C17 Li5 74.67(12) . . yes
C17 C18 C19 108.05(17) . . yes
C17 C18 C6 126.31(18) . . yes
C19 C18 C6 125.53(18) . . yes
C17 C18 Li4 132.09(15) . . yes
C19 C18 Li4 76.27(13) . . yes
C6 C18 Li4 70.56(13) . . yes
C20 C19 C18 108.07(17) . . yes
C20 C19 C9 125.81(18) . . yes
C18 C19 C9 125.93(18) . . yes
C20 C19 Li3 74.12(14) . . yes
C18 C19 Li3 131.86(15) . . yes
C9 C19 Li3 73.51(13) . . yes
C20 C19 Li4 133.14(15) . . yes
C18 C19 Li4 72.50(13) . . yes
C9 C19 Li4 74.06(13) . . yes
Li3 C19 Li4 73.00(12) . . yes
C19 C20 C16 107.88(17) . . yes
C19 C20 C12 125.67(18) . . yes
C16 C20 C12 126.05(18) . . yes
C19 C20 Li3 73.33(14) . . yes
C16 C20 Li3 131.72(16) . . yes
C12 C20 Li3 75.58(13) . . yes
C19 C20 Li2 135.78(16) . . yes
C16 C20 Li2 72.87(13) . . yes
C12 C20 Li2 73.35(13) . . yes
Li3 C20 Li2 74.89(12) . . yes
C35 C21 C22 122.87(17) . . yes
C35 C21 Li6 80.96(14) . . yes
C22 C21 Li6 83.51(14) . . yes
C35 C21 Li1 80.69(14) . . yes
C22 C21 Li1 73.91(14) . . yes
Li6 C21 Li1 136.18(15) . . yes
C35 C21 H21 118.6 . . ?
C22 C21 H21 118.6 . . ?
Li6 C21 H21 106.4 . . ?
Li1 C21 H21 117.3 . . ?
C23 C22 C21 123.99(17) . . yes
C23 C22 Li1 81.37(14) . . yes
C21 C22 Li1 68.27(14) . . yes
C23 C22 Li6 98.22(14) . . yes
C21 C22 Li6 60.81(12) . . yes
Li1 C22 Li6 117.32(14) . . yes
C23 C22 H22 118.0 . . ?
C21 C22 H22 118.0 . . ?
Li1 C22 H22 123.7 . . ?
Li6 C22 H22 111.5 . . ?
C37 C23 C22 110.62(17) . . yes
C37 C23 C24 110.61(17) . . yes
C22 C23 C24 138.62(18) . . yes
C37 C23 Li1 69.82(13) . . yes
C22 C23 Li1 64.65(13) . . yes
C24 C23 Li1 135.56(15) . . yes
C37 C23 Li5 69.51(13) . . yes
C22 C23 Li5 137.36(15) . . yes
C24 C23 Li5 63.41(13) . . yes
Li1 C23 Li5 76.85(12) . . yes
C23 C24 C25 123.67(17) . . yes
C23 C24 Li5 82.86(14) . . yes
C25 C24 Li5 69.77(14) . . yes
C23 C24 H24 118.2 . . ?
C25 C24 H24 118.2 . . ?
Li5 C24 H24 119.9 . . ?
C26 C25 C24 123.44(18) . . yes
C26 C25 Li5 79.03(14) . . yes
C24 C25 Li5 73.12(14) . . yes
C26 C25 H25 118.3 . . ?
C24 C25 H25 118.3 . . ?
Li5 C25 H25 120.5 . . ?
C25 C26 C38 111.43(17) . . yes
C25 C26 C27 137.65(18) . . yes
C38 C26 C27 110.57(17) . . yes
C25 C26 Li5 65.97(13) . . yes
C38 C26 Li5 70.54(13) . . yes
C27 C26 Li5 135.63(15) . . yes
C25 C26 Li4 137.95(15) . . yes
C38 C26 Li4 69.58(13) . . yes
C27 C26 Li4 64.36(13) . . yes
Li5 C26 Li4 76.06(12) . . yes
C26 C27 C28 123.99(18) . . yes
C26 C27 Li4 82.38(14) . . yes
C28 C27 Li4 69.58(14) . . yes
C26 C27 H27 118.0 . . ?
C28 C27 H27 118.0 . . ?
Li4 C27 H27 120.9 . . ?
C29 C28 C27 123.80(17) . . yes
C29 C28 Li4 78.44(14) . . yes
C27 C28 Li4 74.45(14) . . yes
C29 C28 H28 118.1 . . ?
C27 C28 H28 118.1 . . ?
Li4 C28 H28 119.8 . . ?
C39 C29 C30 110.96(17) . . yes
C39 C29 C28 110.79(17) . . yes
C30 C29 C28 137.96(18) . . yes
C39 C29 Li4 71.85(13) . . yes
C30 C29 Li4 132.78(16) . . yes
C28 C29 Li4 66.69(14) . . yes
C39 C29 Li3 70.64(13) . . yes
C30 C29 Li3 63.83(13) . . yes
C28 C29 Li3 137.36(15) . . yes
Li4 C29 Li3 74.27(13) . . yes
C29 C30 C31 123.90(17) . . yes
C29 C30 Li3 82.67(14) . . yes
C31 C30 Li3 69.65(14) . . yes
C29 C30 H30 118.1 . . ?
C31 C30 H30 118.1 . . ?
Li3 C30 H30 120.4 . . ?
C32 C31 C30 123.46(18) . . yes
C32 C31 Li3 82.13(14) . . yes
C30 C31 Li3 73.65(14) . . yes
C32 C31 H31 118.3 . . ?
C30 C31 H31 118.3 . . ?
Li3 C31 H31 116.2 . . ?
C40 C32 C33 111.32(17) . . yes
C40 C32 C31 110.47(17) . . yes
C33 C32 C31 138.03(18) . . yes
C40 C32 Li2 73.66(13) . . yes
C33 C32 Li2 64.37(13) . . yes
C31 C32 Li2 133.31(15) . . yes
C40 C32 Li3 72.76(13) . . yes
C33 C32 Li3 134.88(15) . . yes
C31 C32 Li3 63.31(13) . . yes
Li2 C32 Li3 75.00(12) . . yes
C32 C33 C34 123.42(18) . . yes
C32 C33 Li2 81.38(14) . . yes
C34 C33 Li2 72.33(14) . . yes
C32 C33 H33 118.3 . . ?
C34 C33 H33 118.3 . . ?
Li2 C33 H33 118.6 . . ?
C35 C34 C33 123.71(18) . . yes
C35 C34 Li2 83.36(14) . . yes
C33 C34 Li2 70.53(13) . . yes
C35 C34 H34 118.1 . . ?
C33 C34 H34 118.1 . . ?
Li2 C34 H34 118.4 . . ?
C36 C35 C34 110.79(17) . . yes
C36 C35 C21 110.69(17) . . yes
C34 C35 C21 138.26(18) . . yes
C36 C35 Li6 93.14(14) . . yes
C34 C35 Li6 109.70(14) . . yes
C21 C35 Li6 63.53(13) . . yes
C36 C35 Li1 72.37(13) . . yes
C34 C35 Li1 135.01(15) . . yes
C21 C35 Li1 64.09(13) . . yes
Li6 C35 Li1 114.98(14) . . yes
C36 C35 Li2 73.39(13) . . yes
C34 C35 Li2 63.11(13) . . yes
C21 C35 Li2 135.33(15) . . yes
Li6 C35 Li2 159.50(14) . . yes
Li1 C35 Li2 76.26(12) . . yes
C40 C36 C37 107.94(17) . . yes
C40 C36 C35 125.49(18) . . yes
C37 C36 C35 126.10(18) . . yes
C40 C36 Li1 134.92(16) . . yes
C37 C36 Li1 73.49(13) . . yes
C35 C36 Li1 73.79(13) . . yes
C40 C36 Li2 72.04(13) . . yes
C37 C36 Li2 135.30(15) . . yes
C35 C36 Li2 74.34(13) . . yes
Li1 C36 Li2 76.81(13) . . yes
C36 C37 C38 108.05(17) . . yes
C36 C37 C23 125.13(17) . . yes
C38 C37 C23 125.37(18) . . yes
C36 C37 Li1 73.21(13) . . yes
C38 C37 Li1 135.48(15) . . yes
C23 C37 Li1 76.91(13) . . yes
C36 C37 Li5 138.35(16) . . yes
C38 C37 Li5 69.98(13) . . yes
C23 C37 Li5 77.56(14) . . yes
Li1 C37 Li5 80.55(13) . . yes
C37 C38 C39 107.78(17) . . yes
C37 C38 C26 124.71(17) . . yes
C39 C38 C26 125.25(17) . . yes
C37 C38 Li5 76.46(14) . . yes
C39 C38 Li5 137.24(16) . . yes
C26 C38 Li5 75.05(14) . . yes
C37 C38 Li4 139.64(15) . . yes
C39 C38 Li4 70.90(13) . . yes
C26 C38 Li4 78.04(14) . . yes
Li5 C38 Li4 79.23(13) . . yes
C40 C39 C38 108.14(16) . . yes
C40 C39 C29 124.57(18) . . yes
C38 C39 C29 125.24(18) . . yes
C40 C39 Li4 138.62(16) . . yes
C38 C39 Li4 76.09(14) . . yes
C29 C39 Li4 74.13(14) . . yes
C40 C39 Li3 74.03(14) . . yes
C38 C39 Li3 136.98(15) . . yes
C29 C39 Li3 76.60(14) . . yes
Li4 C39 Li3 76.20(13) . . yes
C39 C40 C36 108.09(17) . . yes
C39 C40 C32 125.85(18) . . yes
C36 C40 C32 124.99(18) . . yes
C39 C40 Li3 73.50(14) . . yes
C36 C40 Li3 137.66(15) . . yes
C32 C40 Li3 74.30(14) . . yes
C39 C40 Li2 135.34(15) . . yes
C36 C40 Li2 75.97(14) . . yes
C32 C40 Li2 73.37(13) . . yes
Li3 C40 Li2 75.29(13) . . yes
O1 C41 C42 105.78(16) . . yes
O1 C41 H41A 110.6 . . ?
C42 C41 H41A 110.6 . . ?
O1 C41 H41B 110.6 . . ?
C42 C41 H41B 110.6 . . ?
H41A C41 H41B 108.7 . . ?
C41 C42 C43 101.70(17) . . yes
C41 C42 H42A 111.4 . . ?
C43 C42 H42A 111.4 . . ?
C41 C42 H42B 111.4 . . ?
C43 C42 H42B 111.4 . . ?
H42A C42 H42B 109.3 . . ?
C44 C43 C42 102.12(17) . . yes
C44 C43 H43A 111.3 . . ?
C42 C43 H43A 111.3 . . ?
C44 C43 H43B 111.3 . . ?
C42 C43 H43B 111.3 . . ?
H43A C43 H43B 109.2 . . ?
O1 C44 C43 105.93(16) . . yes
O1 C44 H44A 110.5 . . ?
C43 C44 H44A 110.5 . . ?
O1 C44 H44B 110.5 . . ?
C43 C44 H44B 110.5 . . ?
H44A C44 H44B 108.7 . . ?
O2 C45 H45A 109.5 . . ?
O2 C45 H45B 109.5 . . ?
H45A C45 H45B 109.5 . . ?
O2 C45 H45C 109.5 . . ?
H45A C45 H45C 109.5 . . ?
H45B C45 H45C 109.5 . . ?
O2 C46 C47 108.26(15) . . yes
O2 C46 H46A 110.0 . . ?
C47 C46 H46A 110.0 . . ?
O2 C46 H46B 110.0 . . ?
C47 C46 H46B 110.0 . . ?
H46A C46 H46B 108.4 . . ?
O3 C47 C46 108.68(15) . . yes
O3 C47 H47A 110.0 . . ?
C46 C47 H47A 110.0 . . ?
O3 C47 H47B 110.0 . . ?
C46 C47 H47B 110.0 . . ?
H47A C47 H47B 108.3 . . ?
O3 C48 C49 107.25(15) . . yes
O3 C48 H48A 110.3 . . ?
C49 C48 H48A 110.3 . . ?
O3 C48 H48B 110.3 . . ?
C49 C48 H48B 110.3 . . ?
H48A C48 H48B 108.5 . . ?
O4 C49 C48 107.39(15) . . yes
O4 C49 H49A 110.2 . . ?
C48 C49 H49A 110.2 . . ?
O4 C49 H49B 110.2 . . ?
C48 C49 H49B 110.2 . . ?
H49A C49 H49B 108.5 . . ?
O4 C50 H50A 109.5 . . ?
O4 C50 H50B 109.5 . . ?
H50A C50 H50B 109.5 . . ?
O4 C50 H50C 109.5 . . ?
H50A C50 H50C 109.5 . . ?
H50B C50 H50C 109.5 . . ?
O5 C51 C52 106.58(17) . . yes
O5 C51 H51A 110.4 . . ?
C52 C51 H51A 110.4 . . ?
O5 C51 H51B 110.4 . . ?
C52 C51 H51B 110.4 . . ?
H51A C51 H51B 108.6 . . ?
C51 C52 C53 102.23(17) . . yes
C51 C52 H52A 111.3 . . ?
C53 C52 H52A 111.3 . . ?
C51 C52 H52B 111.3 . . ?
C53 C52 H52B 111.3 . . ?
H52A C52 H52B 109.2 . . ?
C54 C53 C52 101.90(17) . . yes
C54 C53 H53A 111.4 . . ?
C52 C53 H53A 111.4 . . ?
C54 C53 H53B 111.4 . . ?
C52 C53 H53B 111.4 . . ?
H53A C53 H53B 109.3 . . ?
O5 C54 C53 105.02(17) . . yes
O5 C54 H54A 110.7 . . ?
C53 C54 H54A 110.7 . . ?
O5 C54 H54B 110.7 . . ?
C53 C54 H54B 110.7 . . ?
H54A C54 H54B 108.8 . . ?
O6 C55 H55A 109.5 . . ?
O6 C55 H55B 109.5 . . ?
H55A C55 H55B 109.5 . . ?
O6 C55 H55C 109.5 . . ?
H55A C55 H55C 109.5 . . ?
H55B C55 H55C 109.5 . . ?
O6 C56 C57 107.30(16) . . yes
O6 C56 H56A 110.3 . . ?
C57 C56 H56A 110.3 . . ?
O6 C56 H56B 110.3 . . ?
C57 C56 H56B 110.3 . . ?
H56A C56 H56B 108.5 . . ?
O7 C57 C56 105.36(15) . . yes
O7 C57 H57A 110.7 . . ?
C56 C57 H57A 110.7 . . ?
O7 C57 H57B 110.7 . . ?
C56 C57 H57B 110.7 . . ?
H57A C57 H57B 108.8 . . ?
O7 C58 C59 105.89(16) . . yes
O7 C58 H58A 110.6 . . ?
C59 C58 H58A 110.6 . . ?
O7 C58 H58B 110.6 . . ?
C59 C58 H58B 110.6 . . ?
H58A C58 H58B 108.7 . . ?
O8 C59 C58 108.12(16) . . yes
O8 C59 H59A 110.1 . . ?
C58 C59 H59A 110.1 . . ?
O8 C59 H59B 110.1 . . ?
C58 C59 H59B 110.1 . . ?
H59A C59 H59B 108.4 . . ?
O8 C60 H60A 109.5 . . ?
O8 C60 H60B 109.5 . . ?
H60A C60 H60B 109.5 . . ?
O8 C60 H60C 109.5 . . ?
H60A C60 H60C 109.5 . . ?
H60B C60 H60C 109.5 . . ?
O9 C61 C62 104.90(17) . . yes
O9 C61 H61A 110.8 . . ?
C62 C61 H61A 110.8 . . ?
O9 C61 H61B 110.8 . . ?
C62 C61 H61B 110.8 . . ?
H61A C61 H61B 108.8 . . ?
C61 C62 C63 102.15(18) . . yes
C61 C62 H62A 111.3 . . ?
C63 C62 H62A 111.3 . . ?
C61 C62 H62B 111.3 . . ?
C63 C62 H62B 111.3 . . ?
H62A C62 H62B 109.2 . . ?
C62 C63 C64 103.70(17) . . yes
C62 C63 H63A 111.0 . . ?
C64 C63 H63A 111.0 . . ?
C62 C63 H63B 111.0 . . ?
C64 C63 H63B 111.0 . . ?
H63A C63 H63B 109.0 . . ?
O9 C64 C63 106.91(17) . . yes
O9 C64 H64A 110.3 . . ?
C63 C64 H64A 110.3 . . ?
O9 C64 H64B 110.3 . . ?
C63 C64 H64B 110.3 . . ?
H64A C64 H64B 108.6 . . ?

loop_
_geom_bond_atom_site_label_1
_geom_bond_atom_site_label_2
_geom_bond_distance
_geom_bond_site_symmetry_2
_geom_bond_publ_flag
Li1 C2 2.236(4) . yes
Li1 C21 2.242(4) . yes
Li1 C1 2.266(4) . yes
Li1 C22 2.319(4) . yes
Li1 C36 2.441(4) . yes
Li1 C37 2.445(4) . yes
Li1 C35 2.459(4) . yes
Li1 C23 2.537(4) . yes
Li1 C3 2.552(4) . yes
Li1 C15 2.572(4) . yes
Li1 C16 2.603(4) . yes
Li1 C17 2.612(4) . yes
Li2 C33 2.285(4) . yes
Li2 C14 2.295(4) . yes
Li2 C13 2.298(4) . yes
Li2 C34 2.309(4) . yes
Li2 C32 2.506(4) . yes
Li2 C40 2.510(4) . yes
Li2 C16 2.510(4) . yes
Li2 C15 2.514(4) . yes
Li2 C12 2.528(4) . yes
Li2 C20 2.537(4) . yes
Li2 C36 2.559(4) . yes
Li2 C35 2.572(4) . yes
Li3 C10 2.264(4) . yes
Li3 C31 2.273(4) . yes
Li3 C11 2.300(4) . yes
Li3 C30 2.326(4) . yes
Li3 C19 2.485(4) . yes
Li3 C9 2.488(4) . yes
Li3 C39 2.493(4) . yes
Li3 C20 2.495(4) . yes
Li3 C40 2.500(4) . yes
Li3 C32 2.520(4) . yes
Li3 C12 2.546(4) . yes
Li3 C29 2.570(4) . yes
Li4 C7 2.240(4) . yes
Li4 C28 2.304(4) . yes
Li4 C8 2.317(4) . yes
Li4 C27 2.369(4) . yes
Li4 C39 2.429(4) . yes
Li4 C29 2.458(4) . yes
Li4 C6 2.489(4) . yes
Li4 C38 2.495(4) . yes
Li4 C18 2.570(4) . yes
Li4 C26 2.604(4) . yes
Li4 C9 2.613(4) . yes
Li4 C19 2.618(4) . yes
Li5 C5 2.215(4) . yes
Li5 C4 2.227(4) . yes
Li5 C25 2.268(4) . yes
Li5 C24 2.313(4) . yes
Li5 C38 2.379(4) . yes
Li5 C26 2.438(4) . yes
Li5 C37 2.462(4) . yes
Li5 C3 2.537(4) . yes
Li5 C23 2.566(4) . yes
Li5 C6 2.586(4) . yes
Li5 C17 2.618(4) . yes
Li6 O2 1.992(4) . yes
Li6 O1 2.101(4) . yes
Li6 O3 2.105(3) . yes
Li6 C21 2.215(4) . yes
Li6 C35 2.444(4) . yes
Li6 C22 2.521(4) . yes
Li7 O4 2.001(4) . yes
Li7 O3 2.045(4) . yes
Li7 O1 2.119(4) . yes
Li7 C5 2.221(4) 1_455 yes
Li7 C4 2.327(4) 1_455 yes
Li7 C6 2.679(4) 1_455 yes
Li8 O5 1.970(4) . yes
Li8 O9 1.977(4) . yes
Li8 O7 2.000(4) . yes
Li8 O6 2.157(4) . yes
Li8 O8 2.267(4) . yes
O1 C44 1.464(2) . yes
O1 C41 1.468(2) . yes
O2 C45 1.429(2) . yes
O2 C46 1.433(2) . yes
O3 C47 1.448(2) . yes
O3 C48 1.454(2) . yes
O4 C50 1.425(2) . yes
O4 C49 1.435(2) . yes
O5 C51 1.443(2) . yes
O5 C54 1.448(2) . yes
O6 C55 1.424(2) . yes
O6 C56 1.427(2) . yes
O7 C58 1.426(2) . yes
O7 C57 1.429(2) . yes
O8 C60 1.430(2) . yes
O8 C59 1.431(2) . yes
O9 C61 1.437(2) . yes
O9 C64 1.443(2) . yes
C1 C15 1.433(3) . yes
C1 C2 1.468(3) . yes
C1 H1 0.9500 . ?
C2 C3 1.438(3) . yes
C2 H2 0.9500 . ?
C3 C17 1.422(3) . yes
C3 C4 1.442(3) . yes
C4 C5 1.491(3) . yes
C4 Li7 2.327(4) 1_655 yes
C4 H4 0.9500 . ?
C5 C6 1.440(3) . yes
C5 Li7 2.221(4) 1_655 yes
C5 H5 0.9500 . ?
C6 C18 1.424(3) . yes
C6 C7 1.437(3) . yes
C6 Li7 2.679(4) 1_655 yes
C7 C8 1.465(3) . yes
C7 H7 0.9500 . ?
C8 C9 1.428(3) . yes
C8 H8 0.9500 . ?
C9 C19 1.421(3) . yes
C9 C10 1.445(3) . yes
C10 C11 1.453(3) . yes
C10 H10 0.9500 . ?
C11 C12 1.439(3) . yes
C11 H11 0.9500 . ?
C12 C20 1.422(3) . yes
C12 C13 1.435(3) . yes
C13 C14 1.455(3) . yes
C13 H13 0.9500 . ?
C14 C15 1.444(3) . yes
C14 H14 0.9500 . ?
C15 C16 1.423(3) . yes
C16 C20 1.396(3) . yes
C16 C17 1.398(3) . yes
C17 C18 1.396(3) . yes
C18 C19 1.397(3) . yes
C19 C20 1.396(3) . yes
C21 C35 1.437(3) . yes
C21 C22 1.480(3) . yes
C21 H21 0.9500 . ?
C22 C23 1.434(3) . yes
C22 H22 0.9500 . ?
C23 C37 1.429(3) . yes
C23 C24 1.436(3) . yes
C24 C25 1.458(3) . yes
C24 H24 0.9500 . ?
C25 C26 1.424(3) . yes
C25 H25 0.9500 . ?
C26 C38 1.426(3) . yes
C26 C27 1.441(3) . yes
C27 C28 1.444(3) . yes
C27 H27 0.9500 . ?
C28 C29 1.434(3) . yes
C28 H28 0.9500 . ?
C29 C39 1.430(3) . yes
C29 C30 1.430(3) . yes
C30 C31 1.449(3) . yes
C30 H30 0.9500 . ?
C31 C32 1.443(3) . yes
C31 H31 0.9500 . ?
C32 C40 1.423(3) . yes
C32 C33 1.427(3) . yes
C33 C34 1.463(3) . yes
C33 H33 0.9500 . ?
C34 C35 1.430(3) . yes
C34 H34 0.9500 . ?
C35 C36 1.426(3) . yes
C36 C40 1.398(3) . yes
C36 C37 1.400(3) . yes
C37 C38 1.400(3) . yes
C38 C39 1.400(3) . yes
C39 C40 1.396(3) . yes
C41 C42 1.509(3) . yes
C41 H41A 0.9900 . ?
C41 H41B 0.9900 . ?
C42 C43 1.520(3) . yes
C42 H42A 0.9900 . ?
C42 H42B 0.9900 . ?
C43 C44 1.514(3) . yes
C43 H43A 0.9900 . ?
C43 H43B 0.9900 . ?
C44 H44A 0.9900 . ?
C44 H44B 0.9900 . ?
C45 H45A 0.9800 . ?
C45 H45B 0.9800 . ?
C45 H45C 0.9800 . ?
C46 C47 1.494(3) . yes
C46 H46A 0.9900 . ?
C46 H46B 0.9900 . ?
C47 H47A 0.9900 . ?
C47 H47B 0.9900 . ?
C48 C49 1.492(3) . yes
C48 H48A 0.9900 . ?
C48 H48B 0.9900 . ?
C49 H49A 0.9900 . ?
C49 H49B 0.9900 . ?
C50 H50A 0.9800 . ?
C50 H50B 0.9800 . ?
C50 H50C 0.9800 . ?
C51 C52 1.514(3) . yes
C51 H51A 0.9900 . ?
C51 H51B 0.9900 . ?
C52 C53 1.518(3) . yes
C52 H52A 0.9900 . ?
C52 H52B 0.9900 . ?
C53 C54 1.513(3) . yes
C53 H53A 0.9900 . ?
C53 H53B 0.9900 . ?
C54 H54A 0.9900 . ?
C54 H54B 0.9900 . ?
C55 H55A 0.9800 . ?
C55 H55B 0.9800 . ?
C55 H55C 0.9800 . ?
C56 C57 1.496(3) . yes
C56 H56A 0.9900 . ?
C56 H56B 0.9900 . ?
C57 H57A 0.9900 . ?
C57 H57B 0.9900 . ?
C58 C59 1.498(3) . yes
C58 H58A 0.9900 . ?
C58 H58B 0.9900 . ?
C59 H59A 0.9900 . ?
C59 H59B 0.9900 . ?
C60 H60A 0.9800 . ?
C60 H60B 0.9800 . ?
C60 H60C 0.9800 . ?
C61 C62 1.512(3) . yes
C61 H61A 0.9900 . ?
C61 H61B 0.9900 . ?
C62 C63 1.512(3) . yes
C62 H62A 0.9900 . ?
C62 H62B 0.9900 . ?
C63 C64 1.529(3) . yes
C63 H63A 0.9900 . ?
C63 H63B 0.9900 . ?
C64 H64A 0.9900 . ?
C64 H64B 0.9900 . ?
